data_1550503
loop_
_publ_author_name
'Gruetzmacher, Hansjoerg'
'Hou, Yuanfeng'
'Li, Zhongshu'
'Li, Yaqi'
'Su, Cheng-Yong'
'Puschmann, Florian'
'Liu, Peng'

_publ_section_title
;
 Making the Unconventional \m2-P Bridging Binding Mode More Conventional
 in Phosphinine Complexes
;
_journal_name_full 'Chemical Science'
_journal_paper_doi 10.1039/C8SC05281F
_journal_year 2019
_chemical_formula_moiety 'C17 H13 Cl Cu O P'
_chemical_formula_sum 'C17 H13 Cl Cu O P'
_chemical_formula_weight 363.23
_space_group_crystal_system monoclinic
_space_group_IT_number 14
_space_group_name_Hall '-P 2ybc'
_space_group_name_H-M_alt 'P 1 21/c 1'
_symmetry_space_group_name_Hall '-P 2ybc'
_symmetry_space_group_name_H-M 'P 1 21/c 1'
_atom_sites_solution_hydrogens geom
_atom_sites_solution_primary dual
_audit_creation_date 2018-03-14
_audit_creation_method
;
Olex2 1.2
(compiled 2017.08.10 svn.r3458 for OlexSys, GUI svn.r5381)
;
_audit_update_record
;
2018-10-09 deposited with the CCDC.
2019-01-17 downloaded from the CCDC.
;
_cell_angle_alpha 90
_cell_angle_beta 97.229(9)
_cell_angle_gamma 90
_cell_formula_units_Z 4
_cell_length_a 17.1019(13)
_cell_length_b 3.8793(3)
_cell_length_c 21.547(2)
_cell_measurement_reflns_used 1029
_cell_measurement_temperature 150.00(10)
_cell_measurement_theta_max 72.6880
_cell_measurement_theta_min 4.5900
_cell_volume 1418.1(2)
_computing_cell_refinement 'CrysAlisPro 1.171.38.43 (Rigaku OD, 2015)'
_computing_data_collection 'CrysAlisPro 1.171.38.43 (Rigaku OD, 2015)'
_computing_data_reduction 'CrysAlisPro 1.171.38.43 (Rigaku OD, 2015)'
_computing_molecular_graphics 'Olex2 (Dolomanov et al., 2009)'
_computing_publication_material 'Olex2 (Dolomanov et al., 2009)'
_computing_structure_refinement 'ShelXL (Sheldrick, 2015)'
_computing_structure_solution 'ShelXT (Sheldrick, 2015)'
_diffrn_ambient_environment air
_diffrn_ambient_temperature 150.00(10)
_diffrn_detector 'CCD plate'
_diffrn_detector_area_resol_mean 10.6525
_diffrn_detector_type Atlas
_diffrn_measured_fraction_theta_full 0.983
_diffrn_measured_fraction_theta_max 0.951
_diffrn_measurement_details
;
List of Runs (angles in degrees, time in seconds):

  # Type    Start    End  Width  t~exp~   \w     \q     \k     \f   Frames
#--------------------------------------------------------------------------
  1  \w     81.00 178.00   1.00    5.48    --  106.40  61.00 120.00   97
  2  \w    102.00 129.00   1.00    5.48    --  106.40  80.00 -93.00   27
  3  \w     55.00 116.00   1.00    5.48    --  106.40 -15.00  90.00   61
  4  \w     35.00 132.00   1.00    5.48    --  106.40 -45.00 -30.00   97
  5  \w     28.00 105.00   1.00    5.48    --  106.40 -95.00-120.00   77
  6  \w    -72.00 -34.00   1.00    2.00    --  -41.14 178.00 -60.00   38
  7  \w   -117.00  -9.00   1.00    2.00    --  -41.14 -77.00 150.00  108
  8  \w   -124.00 -79.00   1.00    2.00    --  -41.14 178.00 -60.00   45
;
_diffrn_measurement_device 'four-circle diffractometer'
_diffrn_measurement_device_type 'SuperNova, Dual, Cu at zero, Atlas'
_diffrn_measurement_method '\w scans'
_diffrn_orient_matrix_type 'CrysAlisPro convention (1999,Acta A55,543-557)'
_diffrn_orient_matrix_UB_11 -0.0410596000
_diffrn_orient_matrix_UB_12 0.2063888000
_diffrn_orient_matrix_UB_13 -0.0559597000
_diffrn_orient_matrix_UB_21 0.0796983000
_diffrn_orient_matrix_UB_22 0.0441891000
_diffrn_orient_matrix_UB_23 -0.0254785000
_diffrn_orient_matrix_UB_31 -0.0147651000
_diffrn_orient_matrix_UB_32 -0.3362918000
_diffrn_orient_matrix_UB_33 -0.0375362000
_diffrn_radiation_monochromator mirror
_diffrn_radiation_probe x-ray
_diffrn_radiation_type CuK\a
_diffrn_radiation_wavelength 1.54184
_diffrn_reflns_av_R_equivalents 0.0638
_diffrn_reflns_av_unetI/netI 0.0785
_diffrn_reflns_Laue_measured_fraction_full 0.983
_diffrn_reflns_Laue_measured_fraction_max 0.951
_diffrn_reflns_limit_h_max 21
_diffrn_reflns_limit_h_min -20
_diffrn_reflns_limit_k_max 3
_diffrn_reflns_limit_k_min -4
_diffrn_reflns_limit_l_max 23
_diffrn_reflns_limit_l_min -26
_diffrn_reflns_number 4132
_diffrn_reflns_point_group_measured_fraction_full 0.983
_diffrn_reflns_point_group_measured_fraction_max 0.951
_diffrn_reflns_theta_full 67.684
_diffrn_reflns_theta_max 73.088
_diffrn_reflns_theta_min 4.604
_diffrn_source 'micro-focus sealed X-ray tube'
_diffrn_source_type 'SuperNova (Cu) X-ray Source'
_exptl_absorpt_coefficient_mu 4.916
_exptl_absorpt_correction_T_max 1.00000
_exptl_absorpt_correction_T_min 0.41647
_exptl_absorpt_correction_type multi-scan
_exptl_absorpt_process_details
;
CrysAlisPro 1.171.38.43 (Rigaku Oxford Diffraction, 2015)
Empirical absorption correction using spherical harmonics,
 implemented in SCALE3 ABSPACK scaling algorithm.
;
_exptl_crystal_colour 'clear yellowish yellow'
_exptl_crystal_colour_lustre clear
_exptl_crystal_colour_modifier yellowish
_exptl_crystal_colour_primary yellow
_exptl_crystal_density_diffrn 1.701
_exptl_crystal_description block
_exptl_crystal_F_000 736
_exptl_crystal_size_max 0.12
_exptl_crystal_size_mid 0.12
_exptl_crystal_size_min 0.1
_refine_diff_density_max 1.853
_refine_diff_density_min -1.429
_refine_diff_density_rms 0.213
_refine_ls_extinction_method none
_refine_ls_goodness_of_fit_ref 1.036
_refine_ls_hydrogen_treatment constr
_refine_ls_matrix_type full
_refine_ls_number_parameters 191
_refine_ls_number_reflns 2694
_refine_ls_number_restraints 0
_refine_ls_restrained_S_all 1.036
_refine_ls_R_factor_all 0.1146
_refine_ls_R_factor_gt 0.0907
_refine_ls_shift/su_max 0.001
_refine_ls_shift/su_mean 0.000
_refine_ls_structure_factor_coef Fsqd
_refine_ls_weighting_details 'w=1/[\s^2^(Fo^2^)+(0.2000P)^2^] where P=(Fo^2^+2Fc^2^)/3'
_refine_ls_weighting_scheme calc
_refine_ls_wR_factor_gt 0.2423
_refine_ls_wR_factor_ref 0.2810
_reflns_Friedel_coverage 0.000
_reflns_number_gt 1952
_reflns_number_total 2694
_reflns_threshold_expression 'I > 2\s(I)'
_cod_data_source_file c8sc05281f2.cif
_cod_data_source_block exp_1839
_cod_original_cell_volume 1418.2(2)
_cod_database_code 1550503
_shelx_shelxl_version_number 2014/7
_shelx_space_group_comment
;
The symmetry employed for this shelxl refinement is uniquely defined
by the following loop, which should always be used as a source of
symmetry information in preference to the above space-group names.
They are only intended as comments.
;
_shelx_estimated_absorpt_t_max 0.639
_shelx_estimated_absorpt_t_min 0.590
_reflns_odcompleteness_completeness 98.23
_reflns_odcompleteness_iscentric 1
_reflns_odcompleteness_theta 66.49
_olex2_refinement_description
;
1. Fixed Uiso
 At 1.2 times of:
  All C(H) groups
 At 1.5 times of:
  All O(H) groups
2.a Aromatic/amide H refined with riding coordinates:
 C4(H4), C2(H2), C9(H9), C7(H7), C10(H10), C11(H11), C8(H8), C16(H16),
 C17(H17), C13(H13), C15(H15), C14(H14)
2.b Idealised tetrahedral OH refined as rotating group:
 O1(H1)
;
_olex2_date_sample_data_collection 2017-09-04
_olex2_submission_special_instructions 'No special instructions were received'
_oxdiff_exptl_absorpt_empirical_details
;
Empirical correction (ABSPACK) includes:
- Absorption correction using spherical harmonics
- Frame scaling
- Detector area scaling
;
_oxdiff_exptl_absorpt_empirical_full_max 3.467
_oxdiff_exptl_absorpt_empirical_full_min 0.417

loop_
_space_group_symop_operation_xyz
'x, y, z'
'-x, y+1/2, -z+1/2'
'-x, -y, -z'
'x, -y-1/2, z-1/2'

loop_
_atom_site_label
_atom_site_type_symbol
_atom_site_fract_x
_atom_site_fract_y
_atom_site_fract_z
_atom_site_U_iso_or_equiv
_atom_site_adp_type
_atom_site_occupancy
_atom_site_site_symmetry_order
_atom_site_calc_flag
_atom_site_refinement_flags_posn
Cu1 Cu 0.94885(5) 0.5113(2) 0.69902(5) 0.0267(4) Uani 1 1 d .
P1 P 0.82320(8) 0.4240(4) 0.67182(8) 0.0211(4) Uani 1 1 d .
O1 O 0.7843(3) 0.3435(15) 0.7891(2) 0.0325(12) Uani 1 1 d .
H1 H 0.8330 0.3805 0.7954 0.049 Uiso 1 1 calc GR
C4 C 0.6877(3) 0.2363(16) 0.5977(3) 0.0223(13) Uani 1 1 d .
H4 H 0.6597 0.2048 0.5572 0.027 Uiso 1 1 calc R
C6 C 0.8016(3) 0.4032(15) 0.5424(3) 0.0199(12) Uani 1 1 d .
C3 C 0.6471(3) 0.1710(15) 0.6486(3) 0.0198(12) Uani 1 1 d .
C2 C 0.6836(3) 0.2081(16) 0.7099(3) 0.0216(12) Uani 1 1 d .
H2 H 0.6536 0.1557 0.7429 0.026 Uiso 1 1 calc R
C5 C 0.7663(3) 0.3444(16) 0.6011(3) 0.0214(13) Uani 1 1 d .
C9 C 0.8654(4) 0.4873(16) 0.4297(4) 0.0272(14) Uani 1 1 d .
H9 H 0.8873 0.5163 0.3916 0.033 Uiso 1 1 calc R
C12 C 0.5635(3) 0.0655(16) 0.6360(3) 0.0203(12) Uani 1 1 d .
C7 C 0.8778(3) 0.2828(17) 0.5358(3) 0.0260(14) Uani 1 1 d .
H7 H 0.9084 0.1721 0.5699 0.031 Uiso 1 1 calc R
C10 C 0.7900(4) 0.6085(17) 0.4346(3) 0.0254(14) Uani 1 1 d .
H10 H 0.7604 0.7199 0.4001 0.030 Uiso 1 1 calc R
C11 C 0.7582(3) 0.5662(16) 0.4903(3) 0.0203(12) Uani 1 1 d .
H11 H 0.7064 0.6479 0.4935 0.024 Uiso 1 1 calc R
C8 C 0.9083(4) 0.3253(17) 0.4796(3) 0.0278(14) Uani 1 1 d .
H8 H 0.9596 0.2414 0.4755 0.033 Uiso 1 1 calc R
C1 C 0.7609(4) 0.3163(17) 0.7260(3) 0.0252(13) Uani 1 1 d .
C16 C 0.4300(4) 0.0785(18) 0.6645(3) 0.0271(14) Uani 1 1 d .
H16 H 0.3946 0.1461 0.6928 0.033 Uiso 1 1 calc R
C17 C 0.5094(3) 0.1647(16) 0.6766(3) 0.0234(13) Uani 1 1 d .
H17 H 0.5274 0.2935 0.7131 0.028 Uiso 1 1 calc R
C13 C 0.5343(4) -0.1216(17) 0.5831(3) 0.0245(13) Uani 1 1 d .
H13 H 0.5695 -0.1889 0.5545 0.029 Uiso 1 1 calc R
C15 C 0.4025(4) -0.1063(18) 0.6109(4) 0.0298(15) Uani 1 1 d .
H15 H 0.3481 -0.1591 0.6019 0.036 Uiso 1 1 calc R
C14 C 0.4553(3) -0.2135(16) 0.5707(3) 0.0244(13) Uani 1 1 d .
H14 H 0.4374 -0.3487 0.5349 0.029 Uiso 1 1 calc R
Cl1 Cl 1.02620(8) 0.9915(3) 0.68410(7) 0.0206(4) Uani 1 1 d .

loop_
_atom_site_aniso_label
_atom_site_aniso_U_11
_atom_site_aniso_U_22
_atom_site_aniso_U_33
_atom_site_aniso_U_23
_atom_site_aniso_U_13
_atom_site_aniso_U_12
Cu1 0.0195(6) 0.0305(6) 0.0301(7) -0.0003(4) 0.0033(4) -0.0030(3)
P1 0.0167(7) 0.0272(8) 0.0200(9) 0.0006(6) 0.0041(6) -0.0017(6)
O1 0.025(2) 0.057(3) 0.015(2) 0.002(2) 0.0006(17) -0.007(2)
C4 0.023(3) 0.025(3) 0.018(3) -0.001(3) -0.001(2) -0.003(2)
C6 0.018(3) 0.019(3) 0.024(3) -0.003(2) 0.009(2) -0.001(2)
C3 0.016(2) 0.022(3) 0.024(3) -0.002(2) 0.011(2) -0.001(2)
C2 0.021(3) 0.025(3) 0.018(3) -0.002(2) 0.005(2) -0.004(2)
C5 0.021(3) 0.022(3) 0.022(3) 0.003(2) 0.005(2) 0.001(2)
C9 0.028(3) 0.030(3) 0.024(4) -0.002(3) 0.007(3) -0.003(2)
C12 0.017(3) 0.022(3) 0.023(3) 0.002(2) 0.009(2) -0.002(2)
C7 0.018(3) 0.027(3) 0.033(4) -0.004(3) 0.002(2) 0.000(2)
C10 0.025(3) 0.025(3) 0.026(4) 0.003(3) 0.003(3) -0.002(2)
C11 0.018(3) 0.029(3) 0.014(3) 0.000(2) 0.004(2) 0.002(2)
C8 0.022(3) 0.026(3) 0.036(4) -0.003(3) 0.009(3) 0.000(2)
C1 0.022(3) 0.028(3) 0.025(3) 0.002(3) 0.004(2) 0.000(2)
C16 0.025(3) 0.031(3) 0.027(4) 0.002(3) 0.008(3) 0.001(2)
C17 0.024(3) 0.024(3) 0.023(3) -0.004(3) 0.002(2) 0.000(2)
C13 0.022(3) 0.030(3) 0.022(3) 0.000(3) 0.003(2) -0.003(2)
C15 0.019(3) 0.031(3) 0.038(4) 0.006(3) -0.001(3) -0.007(2)
C14 0.023(3) 0.022(3) 0.028(4) -0.003(3) 0.001(3) -0.006(2)
Cl1 0.0196(7) 0.0233(7) 0.0199(8) 0.0001(5) 0.0064(5) 0.0003(4)

loop_
_atom_type_symbol
_atom_type_description
_atom_type_scat_dispersion_real
_atom_type_scat_dispersion_imag
_atom_type_scat_source
C C 0.0181 0.0091 'International Tables Vol C Tables 4.2.6.8 and 6.1.1.4'
H H 0.0000 0.0000 'International Tables Vol C Tables 4.2.6.8 and 6.1.1.4'
O O 0.0492 0.0322 'International Tables Vol C Tables 4.2.6.8 and 6.1.1.4'
P P 0.2955 0.4335 'International Tables Vol C Tables 4.2.6.8 and 6.1.1.4'
Cu Cu -1.9646 0.5888 'International Tables Vol C Tables 4.2.6.8 and 6.1.1.4'
Cl Cl 0.3639 0.7018 'International Tables Vol C Tables 4.2.6.8 and 6.1.1.4'

loop_
_geom_angle_atom_site_label_1
_geom_angle_atom_site_label_2
_geom_angle_atom_site_label_3
_geom_angle
_geom_angle_site_symmetry_1
_geom_angle_site_symmetry_3
P1 Cu1 Cl1 130.11(7) . .
P1 Cu1 Cl1 111.46(7) . 1_545
P1 Cu1 Cl1 107.65(7) . 2_746
Cl1 Cu1 Cl1 108.30(7) . 1_545
Cl1 Cu1 Cl1 94.59(6) 1_545 2_746
Cl1 Cu1 Cl1 97.79(6) . 2_746
C5 P1 Cu1 133.6(2) . .
C1 P1 Cu1 121.8(2) . .
C1 P1 C5 103.0(3) . .
C1 O1 H1 109.5 . .
C3 C4 H4 117.1 . .
C3 C4 C5 125.8(6) . .
C5 C4 H4 117.1 . .
C7 C6 C5 121.1(6) . .
C7 C6 C11 117.8(6) . .
C11 C6 C5 121.0(5) . .
C4 C3 C2 121.2(5) . .
C4 C3 C12 118.2(6) . .
C2 C3 C12 120.6(5) . .
C3 C2 H2 117.8 . .
C1 C2 C3 124.4(6) . .
C1 C2 H2 117.8 . .
C4 C5 P1 121.9(5) . .
C4 C5 C6 119.5(5) . .
C6 C5 P1 118.6(4) . .
C10 C9 H9 119.9 . .
C8 C9 H9 119.9 . .
C8 C9 C10 120.2(7) . .
C17 C12 C3 120.5(6) . .
C13 C12 C3 122.2(6) . .
C13 C12 C17 117.2(5) . .
C6 C7 H7 119.9 . .
C8 C7 C6 120.3(6) . .
C8 C7 H7 119.9 . .
C9 C10 H10 120.1 . .
C11 C10 C9 119.7(6) . .
C11 C10 H10 120.1 . .
C6 C11 H11 119.5 . .
C10 C11 C6 121.0(6) . .
C10 C11 H11 119.5 . .
C9 C8 C7 121.0(6) . .
C9 C8 H8 119.5 . .
C7 C8 H8 119.5 . .
O1 C1 P1 121.5(4) . .
O1 C1 C2 114.9(6) . .
C2 C1 P1 123.6(5) . .
C17 C16 H16 120.0 . .
C15 C16 H16 120.0 . .
C15 C16 C17 120.0(7) . .
C12 C17 H17 119.3 . .
C16 C17 C12 121.4(6) . .
C16 C17 H17 119.3 . .
C12 C13 H13 119.0 . .
C12 C13 C14 122.1(6) . .
C14 C13 H13 119.0 . .
C16 C15 H15 120.2 . .
C16 C15 C14 119.6(6) . .
C14 C15 H15 120.2 . .
C13 C14 H14 120.2 . .
C15 C14 C13 119.6(6) . .
C15 C14 H14 120.2 . .
Cu1 Cl1 Cu1 85.04(6) . 2_756
Cu1 Cl1 Cu1 82.49(5) 1_565 2_756
Cu1 Cl1 Cu1 108.30(7) . 1_565

loop_
_geom_bond_atom_site_label_1
_geom_bond_atom_site_label_2
_geom_bond_distance
_geom_bond_site_symmetry_2
Cu1 P1 2.1815(16) .
Cu1 Cl1 2.5019(19) 2_746
Cu1 Cl1 2.3301(16) .
Cu1 Cl1 2.4550(16) 1_545
P1 C5 1.730(6) .
P1 C1 1.728(7) .
O1 H1 0.8400 .
O1 C1 1.373(8) .
C4 H4 0.9500 .
C4 C3 1.392(9) .
C4 C5 1.402(8) .
C6 C5 1.484(9) .
C6 C7 1.409(8) .
C6 C11 1.416(9) .
C3 C2 1.396(8) .
C3 C12 1.479(7) .
C2 H2 0.9500 .
C2 C1 1.388(8) .
C9 H9 0.9500 .
C9 C10 1.389(9) .
C9 C8 1.375(10) .
C12 C17 1.404(9) .
C12 C13 1.390(9) .
C7 H7 0.9500 .
C7 C8 1.387(10) .
C10 H10 0.9500 .
C10 C11 1.388(9) .
C11 H11 0.9500 .
C8 H8 0.9500 .
C16 H16 0.9500 .
C16 C17 1.390(9) .
C16 C15 1.389(11) .
C17 H17 0.9500 .
C13 H13 0.9500 .
C13 C14 1.392(8) .
C15 H15 0.9500 .
C15 C14 1.391(10) .
C14 H14 0.9500 .
Cl1 Cu1 2.5019(19) 2_756
Cl1 Cu1 2.4550(16) 1_565
